data_7001796
loop_
_publ_author_name
'Willner, Alexander'
'Neumann, Beate'
'Stammler, Hans-Georg'
'Mitzel, Norbert W.'

_publ_section_title
;
 Transformation of hydroxylamide into hydrazide units in the
 coordination spheres of group 4 metals
;
_journal_coden_ASTM DTARAF
_journal_issue 32
_journal_name_full 'Dalton Transactions'
_journal_page_first 6280
_journal_page_last 6282
_journal_paper_doi 10.1039/b908176c
_journal_year 2009
_chemical_formula_moiety 'C16 H33 N3 O Si Ti'
_chemical_formula_sum 'C16 H33 N3 O Si Ti'
_chemical_formula_weight 359.44
_space_group_IT_number 64
_symmetry_cell_setting orthorhombic
_symmetry_space_group_name_Hall '-C 2ac 2'
_symmetry_space_group_name_H-M 'C m c a'
_atom_sites_solution_hydrogens geom
_atom_sites_solution_primary direct
_atom_sites_solution_secondary difmap
_audit_creation_method SHELXL-97
_cell_angle_alpha 90.00
_cell_angle_beta 90.00
_cell_angle_gamma 90.00
_cell_formula_units_Z 8
_cell_length_a 14.9808(7)
_cell_length_b 10.0118(4)
_cell_length_c 26.2621(9)
_cell_measurement_reflns_used 31490
_cell_measurement_temperature 100(2)
_cell_measurement_theta_max 30.034
_cell_measurement_theta_min 2.910
_cell_volume 3938.9(3)
_computing_cell_refinement 'HKL Scalepack (Otwinowski & Minor 1997)'
_computing_data_collection 'Collect, Bruker AXS, 2004'
_computing_data_reduction 'Denzo and Scalepack (Otwinowski & Minor, 1997)'
_computing_molecular_graphics 'SHELXTL-PLUS (1990)'
_computing_publication_material 'SHELXL-97 (Sheldrick, 1997)'
_computing_structure_refinement 'SHELXL-97 (Sheldrick, 1997)'
_computing_structure_solution 'SHELXS-97 (Sheldrick, 1990)'
_diffrn_ambient_temperature 100(2)
_diffrn_measured_fraction_theta_full 0.990
_diffrn_measured_fraction_theta_max 0.990
_diffrn_measurement_device_type KappaCCD
_diffrn_measurement_method CCD
_diffrn_radiation_monochromator graphite
_diffrn_radiation_source 'fine-focus sealed tube'
_diffrn_radiation_type MoK\a
_diffrn_radiation_wavelength 0.71073
_diffrn_reflns_av_R_equivalents 0.054
_diffrn_reflns_av_sigmaI/netI 0.0375
_diffrn_reflns_limit_h_max 20
_diffrn_reflns_limit_h_min 0
_diffrn_reflns_limit_k_max 14
_diffrn_reflns_limit_k_min 0
_diffrn_reflns_limit_l_max 0
_diffrn_reflns_limit_l_min -36
_diffrn_reflns_number 17269
_diffrn_reflns_theta_full 29.96
_diffrn_reflns_theta_max 29.96
_diffrn_reflns_theta_min 3.10
_exptl_absorpt_coefficient_mu 0.501
_exptl_absorpt_correction_T_max 0.8643
_exptl_absorpt_correction_T_min 0.8643
_exptl_absorpt_correction_type multi-scan
_exptl_absorpt_process_details 'Denzo and Scalepack (Otwinowski & Minor, 1997)'
_exptl_crystal_colour red
_exptl_crystal_density_diffrn 1.212
_exptl_crystal_density_method 'not measured'
_exptl_crystal_description fragment
_exptl_crystal_F_000 1552
_exptl_crystal_size_max 0.30
_exptl_crystal_size_mid 0.30
_exptl_crystal_size_min 0.30
_refine_diff_density_max 0.505
_refine_diff_density_min -0.343
_refine_diff_density_rms 0.054
_refine_ls_extinction_method none
_refine_ls_goodness_of_fit_ref 1.047
_refine_ls_hydrogen_treatment constr
_refine_ls_matrix_type full
_refine_ls_number_parameters 150
_refine_ls_number_reflns 2929
_refine_ls_number_restraints 0
_refine_ls_restrained_S_all 1.047
_refine_ls_R_factor_all 0.0681
_refine_ls_R_factor_gt 0.0429
_refine_ls_shift/su_max 0.000
_refine_ls_shift/su_mean 0.000
_refine_ls_structure_factor_coef Fsqd
_refine_ls_weighting_details 'calc w=1/[\s^2^(Fo^2^)+(0.0566P)^2^+2.5670P] where P=(Fo^2^+2Fc^2^)/3'
_refine_ls_weighting_scheme calc
_refine_ls_wR_factor_gt 0.1058
_refine_ls_wR_factor_ref 0.1157
_reflns_number_gt 2169
_reflns_number_total 2929
_reflns_threshold_expression >2sigma(I)
_cod_data_source_file B908176c.txt
_cod_data_source_block compound2
_cod_depositor_comments
;
The following automatic conversions were performed:
'_symmetry_cell_setting' value 'Orthorhombic' changed to 'orthorhombic'
according to '/home/saulius/struct/CIF-dictionaries/cif_core.dic'
dictionary named 'cif_core.dic' version 2.4.1 from 2010-06-29.

Automatic conversion script
Id: cif_fix_enum 1527 2010-12-29 10:47:43Z saulius 
;
_cod_database_code 7001796

loop_
_symmetry_equiv_pos_as_xyz
'x, y, z'
'-x, -y+1/2, z+1/2'
'x, -y, -z'
'-x+1/2, y, -z+1/2'
'x+1/2, y+1/2, z'
'-x+1/2, -y+1, z+1/2'
'x+1/2, -y+1/2, -z'
'-x+1, y+1/2, -z+1/2'
'-x, -y, -z'
'x, y-1/2, -z-1/2'
'-x, y, z'
'x-1/2, -y, z-1/2'
'-x+1/2, -y+1/2, -z'
'x+1/2, y, -z-1/2'
'-x+1/2, y+1/2, z'
'x, -y+1/2, z-1/2'

loop_
_atom_site_label
_atom_site_type_symbol
_atom_site_fract_x
_atom_site_fract_y
_atom_site_fract_z
_atom_site_U_iso_or_equiv
_atom_site_adp_type
_atom_site_occupancy
_atom_site_symmetry_multiplicity
_atom_site_calc_flag
_atom_site_refinement_flags
_atom_site_disorder_assembly
_atom_site_disorder_group
Ti1 Ti 1.0000 0.19121(4) 0.107848(15) 0.02792(13) Uani 1 2 d S . .
Si1 Si 1.0000 -0.06737(6) 0.15532(2) 0.02847(17) Uani 1 2 d S . .
O1 O 1.0000 0.00009(19) 0.09926(7) 0.0649(8) Uani 1 2 d S A .
C1 C 1.0000 0.0956(2) 0.18988(8) 0.0220(4) Uani 1 2 d S . .
C2 C 1.07627(11) 0.18124(17) 0.18799(6) 0.0274(3) Uani 1 1 d . A .
C3 C 1.04679(14) 0.31533(17) 0.18497(6) 0.0353(4) Uani 1 1 d . . .
C4 C 1.17284(12) 0.1389(3) 0.19048(8) 0.0488(5) Uani 1 1 d . . .
H4A H 1.1907 0.1009 0.1576 0.073 Uiso 1 1 calc R A .
H4B H 1.1803 0.0717 0.2173 0.073 Uiso 1 1 calc R . .
H4C H 1.2102 0.2167 0.1981 0.073 Uiso 1 1 calc R . .
C5 C 1.1031(2) 0.4397(2) 0.18621(9) 0.0680(8) Uani 1 1 d . . .
H5A H 1.0916 0.4885 0.2179 0.102 Uiso 1 1 calc R A .
H5B H 1.0880 0.4964 0.1570 0.102 Uiso 1 1 calc R . .
H5C H 1.1663 0.4151 0.1845 0.102 Uiso 1 1 calc R . .
C6 C 1.09841(18) -0.1764(2) 0.16603(12) 0.0725(8) Uani 1 1 d . A .
H6A H 1.0962 -0.2523 0.1425 0.109 Uiso 1 1 calc R . .
H6B H 1.0978 -0.2093 0.2012 0.109 Uiso 1 1 calc R . .
H6C H 1.1532 -0.1253 0.1601 0.109 Uiso 1 1 calc R . .
N1 N 1.0907(9) 0.2624(19) 0.0740(7) 0.039(2) Uani 0.50 1 d P A -1
N2 N 1.0634(2) 0.1830(3) 0.03394(10) 0.0339(6) Uani 0.50 1 d P A -1
N3 N 0.8877(8) 0.2737(17) 0.0763(6) 0.0314(17) Uani 0.50 1 d P A -1
C7 C 1.1764(3) 0.3327(6) 0.07049(17) 0.0548(12) Uani 0.50 1 d P A -1
H7A H 1.2244 0.2678 0.0649 0.082 Uiso 0.50 1 calc PR A -1
H7B H 1.1876 0.3813 0.1023 0.082 Uiso 0.50 1 calc PR A -1
H7C H 1.1746 0.3959 0.0420 0.082 Uiso 0.50 1 calc PR A -1
C8 C 1.1220(3) 0.0707(5) 0.02262(16) 0.0505(11) Uani 0.50 1 d P A -1
H8A H 1.0921 0.0098 -0.0011 0.076 Uiso 0.50 1 calc PR A -1
H8B H 1.1361 0.0230 0.0542 0.076 Uiso 0.50 1 calc PR A -1
H8C H 1.1773 0.1037 0.0071 0.076 Uiso 0.50 1 calc PR A -1
C9 C 1.0388(3) 0.2559(5) -0.01242(13) 0.0499(11) Uani 0.50 1 d P A -1
H9A H 1.0929 0.2890 -0.0292 0.075 Uiso 0.50 1 calc PR A -1
H9B H 1.0003 0.3315 -0.0035 0.075 Uiso 1 2 calc SR A -1
H9C H 1.0067 0.1960 -0.0356 0.075 Uiso 0.50 1 calc PR A -1
C10 C 0.8072(3) 0.1940(5) 0.06598(18) 0.0563(12) Uani 0.50 1 d P A -1
H10A H 0.7564 0.2322 0.0845 0.084 Uiso 0.50 1 calc PR A -1
H10B H 0.8169 0.1018 0.0772 0.084 Uiso 0.50 1 calc PR A -1
H10C H 0.7946 0.1949 0.0294 0.084 Uiso 0.50 1 calc PR A -1
C11 C 0.8753(4) 0.4099(5) 0.0606(2) 0.0686(16) Uani 0.50 1 d P A -1
H11A H 0.8621 0.4126 0.0241 0.103 Uiso 0.50 1 calc PR A -1
H11B H 0.9298 0.4608 0.0675 0.103 Uiso 0.50 1 calc PR A -1
H11C H 0.8254 0.4491 0.0796 0.103 Uiso 0.50 1 calc PR A -1

loop_
_atom_site_aniso_label
_atom_site_aniso_U_11
_atom_site_aniso_U_22
_atom_site_aniso_U_33
_atom_site_aniso_U_23
_atom_site_aniso_U_13
_atom_site_aniso_U_12
Ti1 0.0442(3) 0.0223(2) 0.01727(19) 0.00102(14) 0.000 0.000
Si1 0.0372(4) 0.0221(3) 0.0262(3) 0.0019(2) 0.000 0.000
O1 0.150(2) 0.0193(9) 0.0251(9) -0.0022(7) 0.000 0.000
C1 0.0225(10) 0.0266(10) 0.0168(9) 0.0033(7) 0.000 0.000
C2 0.0251(8) 0.0348(8) 0.0223(7) 0.0008(6) -0.0031(6) -0.0063(7)
C3 0.0562(11) 0.0276(8) 0.0220(7) -0.0024(6) 0.0004(7) -0.0104(8)
C4 0.0238(9) 0.0741(15) 0.0485(12) 0.0031(10) -0.0047(8) -0.0088(10)
C5 0.113(2) 0.0470(13) 0.0443(12) -0.0110(10) 0.0085(13) -0.0438(14)
C6 0.0700(17) 0.0467(13) 0.101(2) -0.0245(14) -0.0152(16) 0.0270(12)
N1 0.038(6) 0.047(4) 0.031(2) -0.004(2) -0.003(4) -0.023(4)
N2 0.0427(17) 0.0391(16) 0.0199(12) -0.0022(11) 0.0054(12) -0.0062(14)
N3 0.034(5) 0.037(3) 0.024(3) 0.000(2) -0.007(3) 0.019(3)
C7 0.051(3) 0.077(4) 0.037(2) -0.005(2) 0.011(2) -0.027(3)
C8 0.046(2) 0.063(3) 0.042(2) -0.0075(19) 0.0203(18) -0.004(2)
C9 0.073(3) 0.056(2) 0.0204(16) 0.0058(15) 0.0042(17) -0.023(2)
C10 0.036(2) 0.086(4) 0.047(2) -0.005(2) -0.0152(19) 0.008(2)
C11 0.089(4) 0.055(3) 0.061(3) 0.013(2) -0.022(3) 0.031(3)

loop_
_atom_type_symbol
_atom_type_description
_atom_type_scat_dispersion_real
_atom_type_scat_dispersion_imag
_atom_type_scat_source
C C 0.0033 0.0016 'International Tables Vol C Tables 4.2.6.8 and 6.1.1.4'
H H 0.0000 0.0000 'International Tables Vol C Tables 4.2.6.8 and 6.1.1.4'
N N 0.0061 0.0033 'International Tables Vol C Tables 4.2.6.8 and 6.1.1.4'
O O 0.0106 0.0060 'International Tables Vol C Tables 4.2.6.8 and 6.1.1.4'
Si Si 0.0817 0.0704 'International Tables Vol C Tables 4.2.6.8 and 6.1.1.4'
Ti Ti 0.2776 0.4457 'International Tables Vol C Tables 4.2.6.8 and 6.1.1.4'

loop_
_geom_angle_atom_site_label_1
_geom_angle_atom_site_label_2
_geom_angle_atom_site_label_3
_geom_angle
_geom_angle_site_symmetry_1
_geom_angle_site_symmetry_3
_geom_angle_publ_flag
N1 Ti1 N1 100.1(12) 11_755 . ?
N1 Ti1 O1 109.9(6) 11_755 . ?
N1 Ti1 O1 109.9(6) . . ?
N1 Ti1 N3 6.4(9) 11_755 . ?
N1 Ti1 N3 105.4(2) . . ?
O1 Ti1 N3 110.7(5) . . ?
N1 Ti1 N3 105.4(2) 11_755 11_755 ?
N1 Ti1 N3 6.4(9) . 11_755 ?
O1 Ti1 N3 110.7(5) . 11_755 ?
N3 Ti1 N3 110.4(9) . 11_755 ?
N1 Ti1 N2 84.4(5) 11_755 . ?
N1 Ti1 N2 39.5(5) . . ?
O1 Ti1 N2 81.80(9) . . ?
N3 Ti1 N2 90.8(4) . . ?
N3 Ti1 N2 44.9(4) 11_755 . ?
N1 Ti1 N2 39.5(5) 11_755 11_755 ?
N1 Ti1 N2 84.4(5) . 11_755 ?
O1 Ti1 N2 81.80(9) . 11_755 ?
N3 Ti1 N2 44.9(4) . 11_755 ?
N3 Ti1 N2 90.8(4) 11_755 11_755 ?
N2 Ti1 N2 52.13(17) . 11_755 ?
N1 Ti1 C1 128.4(5) 11_755 . ?
N1 Ti1 C1 128.4(5) . . ?
O1 Ti1 C1 72.76(8) . . ?
N3 Ti1 C1 122.2(4) . . ?
N3 Ti1 C1 122.2(4) 11_755 . ?
N2 Ti1 C1 143.59(9) . . ?
N2 Ti1 C1 143.59(9) 11_755 . ?
N1 Ti1 C2 145.3(5) 11_755 . ?
N1 Ti1 C2 95.2(5) . . ?
O1 Ti1 C2 93.52(6) . . ?
N3 Ti1 C2 139.7(4) . . ?
N3 Ti1 C2 88.9(4) 11_755 . ?
N2 Ti1 C2 125.24(9) . . ?
N2 Ti1 C2 174.85(9) 11_755 . ?
C1 Ti1 C2 34.98(5) . . ?
N1 Ti1 C2 95.2(5) 11_755 11_755 ?
N1 Ti1 C2 145.3(5) . 11_755 ?
O1 Ti1 C2 93.52(6) . 11_755 ?
N3 Ti1 C2 88.9(4) . 11_755 ?
N3 Ti1 C2 139.7(4) 11_755 11_755 ?
N2 Ti1 C2 174.85(9) . 11_755 ?
N2 Ti1 C2 125.24(9) 11_755 11_755 ?
C1 Ti1 C2 34.98(5) . 11_755 ?
C2 Ti1 C2 56.94(8) . 11_755 ?
N1 Ti1 C3 115.2(6) 11_755 . ?
N1 Ti1 C3 89.5(5) . . ?
O1 Ti1 C3 126.43(7) . . ?
N3 Ti1 C3 111.1(4) . . ?
N3 Ti1 C3 84.0(4) 11_755 . ?
N2 Ti1 C3 128.93(9) . . ?
N2 Ti1 C3 151.29(9) 11_755 . ?
C1 Ti1 C3 57.09(6) . . ?
C2 Ti1 C3 33.71(6) . . ?
C2 Ti1 C3 55.80(6) 11_755 . ?
N1 Ti1 C3 89.5(5) 11_755 11_755 ?
N1 Ti1 C3 115.2(6) . 11_755 ?
O1 Ti1 C3 126.42(7) . 11_755 ?
N3 Ti1 C3 84.0(4) . 11_755 ?
N3 Ti1 C3 111.1(4) 11_755 11_755 ?
N2 Ti1 C3 151.29(9) . 11_755 ?
N2 Ti1 C3 128.93(9) 11_755 11_755 ?
C1 Ti1 C3 57.08(6) . 11_755 ?
C2 Ti1 C3 55.80(6) . 11_755 ?
C2 Ti1 C3 33.71(6) 11_755 11_755 ?
C3 Ti1 C3 32.87(10) . 11_755 ?
O1 Si1 C6 112.53(11) . . ?
O1 Si1 C6 112.53(11) . 11_755 ?
C6 Si1 C6 105.18(19) . 11_755 ?
O1 Si1 C1 94.44(10) . . ?
C6 Si1 C1 116.13(9) . . ?
C6 Si1 C1 116.13(9) 11_755 . ?
O1 Si1 Ti1 39.64(7) . . ?
C6 Si1 Ti1 126.57(10) . . ?
C6 Si1 Ti1 126.57(10) 11_755 . ?
C1 Si1 Ti1 54.80(6) . . ?
Si1 O1 Ti1 107.93(10) . . ?
C2 C1 C2 106.1(2) 11_755 . ?
C2 C1 Si1 120.49(11) 11_755 . ?
C2 C1 Si1 120.49(11) . . ?
C2 C1 Ti1 74.02(10) 11_755 . ?
C2 C1 Ti1 74.02(10) . . ?
Si1 C1 Ti1 84.87(8) . . ?
C3 C2 C1 108.76(16) . . ?
C3 C2 C4 124.60(17) . . ?
C1 C2 C4 126.61(17) . . ?
C3 C2 Ti1 76.27(10) . . ?
C1 C2 Ti1 71.00(10) . . ?
C4 C2 Ti1 120.45(12) . . ?
C3 C3 C2 108.18(11) 11_755 . ?
C3 C3 C5 124.11(15) 11_755 . ?
C2 C3 C5 127.5(2) . . ?
C3 C3 Ti1 73.57(5) 11_755 . ?
C2 C3 Ti1 70.02(9) . . ?
C5 C3 Ti1 126.26(13) . . ?
C2 C4 H4A 109.5 . . ?
C2 C4 H4B 109.5 . . ?
H4A C4 H4B 109.5 . . ?
C2 C4 H4C 109.5 . . ?
H4A C4 H4C 109.5 . . ?
H4B C4 H4C 109.5 . . ?
C3 C5 H5A 109.5 . . ?
C3 C5 H5B 109.5 . . ?
H5A C5 H5B 109.5 . . ?
C3 C5 H5C 109.5 . . ?
H5A C5 H5C 109.5 . . ?
H5B C5 H5C 109.5 . . ?
Si1 C6 H6A 109.5 . . ?
Si1 C6 H6B 109.5 . . ?
H6A C6 H6B 109.5 . . ?
Si1 C6 H6C 109.5 . . ?
H6A C6 H6C 109.5 . . ?
H6B C6 H6C 109.5 . . ?
N2 N1 C7 119.1(13) . . ?
N2 N1 Ti1 85.6(6) . . ?
C7 N1 Ti1 153.5(12) . . ?
N1 N2 C8 114.9(8) . . ?
N1 N2 C9 114.9(9) . . ?
C8 N2 C9 111.5(3) . . ?
N1 N2 Ti1 54.8(6) . . ?
C8 N2 Ti1 118.5(2) . . ?
C9 N2 Ti1 128.0(3) . . ?
C11 N3 C10 110.8(8) . . ?
C11 N3 Ti1 127.2(10) . . ?
C10 N3 Ti1 121.9(10) . . ?

loop_
_geom_bond_atom_site_label_1
_geom_bond_atom_site_label_2
_geom_bond_distance
_geom_bond_site_symmetry_2
_geom_bond_publ_flag
Ti1 N1 1.773(15) 11_755 ?
Ti1 N1 1.773(15) . ?
Ti1 O1 1.927(2) . ?
Ti1 N3 2.049(12) . ?
Ti1 N3 2.049(12) 11_755 ?
Ti1 N2 2.163(3) . ?
Ti1 N2 2.163(3) 11_755 ?
Ti1 C1 2.357(2) . ?
Ti1 C2 2.3969(16) . ?
Ti1 C2 2.3970(16) 11_755 ?
Ti1 C3 2.4775(17) . ?
Ti1 C3 2.4775(17) 11_755 ?
Si1 O1 1.6196(19) . ?
Si1 C6 1.856(2) . ?
Si1 C6 1.856(2) 11_755 ?
Si1 C1 1.867(2) . ?
C1 C2 1.429(2) 11_755 ?
C1 C2 1.429(2) . ?
C2 C3 1.415(2) . ?
C2 C4 1.509(3) . ?
C3 C3 1.402(4) 11_755 ?
C3 C5 1.504(3) . ?
C4 H4A 0.9800 . ?
C4 H4B 0.9800 . ?
C4 H4C 0.9800 . ?
C5 H5A 0.9800 . ?
C5 H5B 0.9800 . ?
C5 H5C 0.9800 . ?
C6 H6A 0.9800 . ?
C6 H6B 0.9800 . ?
C6 H6C 0.9800 . ?
N1 N2 1.380(16) . ?
N1 C7 1.468(11) . ?
N2 C8 1.458(5) . ?
N2 C9 1.467(5) . ?
N3 C11 1.436(17) . ?
N3 C10 1.472(17) . ?
C7 H7A 0.9800 . ?
C7 H7B 0.9800 . ?
C7 H7C 0.9800 . ?
C8 H8A 0.9800 . ?
C8 H8B 0.9800 . ?
C8 H8C 0.9800 . ?
C9 H9A 0.9800 . ?
C9 H9B 0.9800 . ?
C9 H9C 0.9800 . ?
C10 H10A 0.9800 . ?
C10 H10B 0.9800 . ?
C10 H10C 0.9800 . ?
C11 H11A 0.9800 . ?
C11 H11B 0.9800 . ?
C11 H11C 0.9800 . ?
